data_4067622
loop_
_publ_author_name
'Zhu, Di'
'Janssen, Femke F. B. J.'
'Budzelaar, Peter H. M.'

_publ_contact_author
;
        Peter H.M. Budzelaar
        Department of Chemistry
        University of Manitoba
        Winnipeg, MB R3T 2N2
        Canada
;
_publ_section_title
;
 (Py)2Co(CH2SiMe3)2As an Easily Accessible Source of &#x201C;CoR2&#x201D;
;
_journal_issue 8
_journal_name_full Organometallics
_journal_page_first 1897
_journal_paper_doi 10.1021/om901045s
_journal_volume 29
_journal_year 2010
_chemical_formula_sum 'C27 H25 F6 N3'
_chemical_formula_weight 505.50
_chemical_name_systematic
;
2,6-bis[1-(2,4,6-trimethylphenylimino)-2,2,2-trifluoroethyl]pyridine
;
_space_group_IT_number 80
_symmetry_cell_setting tetragonal
_symmetry_space_group_name_Hall 'I 4bw'
_symmetry_space_group_name_H-M 'I 41'
_atom_sites_solution_hydrogens geom
_atom_sites_solution_primary direct
_atom_sites_solution_secondary difmap
_audit_creation_date 2004-10-13
_audit_creation_method 'SHELXL, adapted and expanded'
_cell_angle_alpha 90.00
_cell_angle_beta 90.00
_cell_angle_gamma 90.00
_cell_formula_units_Z 4
_cell_length_a 14.9916(10)
_cell_length_b 14.9916(10)
_cell_length_c 11.1077(5)
_cell_measurement_reflns_used 100
_cell_measurement_temperature 293(2)
_cell_measurement_theta_max 24.980
_cell_measurement_theta_min 3.550
_cell_volume 2496.4(3)
_computing_data_collection
;
Nonius "Collect" program suite (Nonius, 1999)
;
_computing_data_reduction
;
Nonius "EvalCCD" program suite (Duisenberg, 1998)
;
_computing_molecular_graphics
;
PLATON (Spek, 2003)
;
_computing_structure_refinement 'SHELXL-97 (Sheldrick, 1997)'
_computing_structure_solution
;
CRUNCH (de Gelder et al., 1993)
;
_diffrn_ambient_temperature 293(2)
_diffrn_detector_area_resol_mean 18.4
_diffrn_measurement_device 'Nonius KappaCCD'
_diffrn_measurement_method 'area detector \f and \w scan'
_diffrn_radiation_monochromator graphite
_diffrn_radiation_source 'fine-focus sealed tube'
_diffrn_radiation_type MoK\a
_diffrn_radiation_wavelength 0.71073
_diffrn_reflns_av_R_equivalents 0.0310
_diffrn_reflns_av_sigmaI/netI 0.0231
_diffrn_reflns_limit_h_max 17
_diffrn_reflns_limit_h_min -17
_diffrn_reflns_limit_k_max 17
_diffrn_reflns_limit_k_min -17
_diffrn_reflns_limit_l_max 13
_diffrn_reflns_limit_l_min -13
_diffrn_reflns_number 14675
_diffrn_reflns_theta_full 24.98
_diffrn_reflns_theta_max 24.98
_diffrn_reflns_theta_min 3.55
_diffrn_standards_decay_% 0.000
_diffrn_standards_interval_time 0
_diffrn_standards_number 0
_exptl_absorpt_coefficient_mu 0.111
_exptl_absorpt_correction_T_max 1.000
_exptl_absorpt_correction_T_min 1.000
_exptl_absorpt_correction_type 'SADABS multiscan (Sheldrick, 1996)'
_exptl_crystal_colour 'transparent light yellow'
_exptl_crystal_density_diffrn 1.345
_exptl_crystal_density_method 'not measured'
_exptl_crystal_description 'rough fragment'
_exptl_crystal_F_000 1048
_exptl_crystal_size_max 0.22
_exptl_crystal_size_mid 0.19
_exptl_crystal_size_min 0.22
_refine_diff_density_max 0.111
_refine_diff_density_min -0.157
_refine_diff_density_rms 0.030
_refine_ls_abs_structure_Flack 0.5(8)
_refine_ls_extinction_method none
_refine_ls_goodness_of_fit_all 1.074
_refine_ls_goodness_of_fit_ref 1.074
_refine_ls_hydrogen_treatment mixed
_refine_ls_matrix_type full
_refine_ls_number_parameters 167
_refine_ls_number_reflns 2193
_refine_ls_number_restraints 1
_refine_ls_restrained_S_all 1.073
_refine_ls_R_factor_all 0.0455
_refine_ls_R_factor_gt 0.0358
_refine_ls_R_factor_obs 0.0358
_refine_ls_shift/esd_max 0.001
_refine_ls_shift/esd_mean 0.000
_refine_ls_shift/su_max 0.001
_refine_ls_shift/su_mean 0.000
_refine_ls_structure_factor_coef Fsqd
_refine_ls_weighting_details
;
w=1/[\s^2^(Fo^2^)+(0.0447P)^2^+0.7189P] where P=(Fo^2^+2Fc^2^)/3
;
_refine_ls_weighting_scheme calc
_refine_ls_wR_factor_all 0.0853
_refine_ls_wR_factor_gt 0.0809
_refine_ls_wR_factor_obs 0.0809
_refine_ls_wR_factor_ref 0.0853
_reflns_number_gt 1925
_reflns_number_observed 1925
_reflns_number_total 2193
_reflns_observed_criterion >2sigma(I)
_reflns_threshold_expression >2sigma(I)
_cod_data_source_file om901045s_si_002.cif
_cod_data_source_block FEMKE8
_cod_depositor_comments
;
The following automatic conversions were performed:

'_geom_bond_publ_flag' value 'Y' changed to 'y' according to
/home/saulius/struct/CIF-dictionaries/cif_core.dic dictionary named
'cif_core.dic' version 2.4.1 from 2010-06-29 (21
time).

'_geom_angle_publ_flag' value 'Y' changed to 'y' according to
/home/saulius/struct/CIF-dictionaries/cif_core.dic dictionary named
'cif_core.dic' version 2.4.1 from 2010-06-29 (30 times).

Automatic conversion script
Id: cif_fix_values 1715 2011-07-08 13:25:40Z adriana 
;
_cod_database_code 4067622

loop_
_symmetry_equiv_pos_as_xyz
'x, y, z'
'-y, x+1/2, z+1/4'
'-x+1/2, -y+1/2, z+1/2'
'y+1/2, -x, z+3/4'
'x+1/2, y+1/2, z+1/2'
'-y+1/2, x+1, z+3/4'
'-x+1, -y+1, z+1'
'y+1, -x+1/2, z+5/4'

loop_
_atom_site_label
_atom_site_type_symbol
_atom_site_fract_x
_atom_site_fract_y
_atom_site_fract_z
_atom_site_U_iso_or_equiv
_atom_site_adp_type
_atom_site_occupancy
_atom_site_calc_flag
_atom_site_refinement_flags
N1 N 1.0000 0.0000 0.5823(2) 0.0308(5) Uani 1 d S
C2 C 0.96614(12) 0.06830(12) 0.51945(17) 0.0291(4) Uani 1 d .
C3 C 0.96547(12) 0.07087(13) 0.39478(18) 0.0323(5) Uani 1 d .
H3 H 0.9420 0.1198 0.3541 0.039 Uiso 1 calc R
C4 C 1.0000 0.0000 0.3326(3) 0.0331(6) Uani 1 d S
H4 H 1.0000 0.0000 0.2489 0.040 Uiso 1 calc SR
C5 C 0.92420(12) 0.14097(13) 0.59174(18) 0.0334(5) Uani 1 d .
C6 C 0.86168(16) 0.11074(16) 0.6913(2) 0.0508(6) Uani 1 d .
F1 F 0.80747(12) 0.17467(10) 0.72832(17) 0.0839(6) Uani 1 d .
F2 F 0.90650(14) 0.08464(12) 0.78802(14) 0.0854(6) Uani 1 d .
F3 F 0.81249(12) 0.04209(11) 0.65791(19) 0.0892(6) Uani 1 d .
N7 N 0.93216(10) 0.22477(10) 0.58162(15) 0.0332(4) Uani 1 d .
C8 C 0.99489(13) 0.26551(12) 0.50231(17) 0.0299(4) Uani 1 d .
C9 C 0.96511(13) 0.30767(13) 0.3981(2) 0.0331(4) Uani 1 d .
C10 C 1.02667(15) 0.35613(13) 0.3304(2) 0.0401(5) Uani 1 d .
H10 H 1.0081 0.3828 0.2591 0.048 Uiso 1 calc R
C11 C 1.11448(15) 0.36560(14) 0.3662(2) 0.0435(6) Uani 1 d .
C12 C 1.14099(13) 0.32471(14) 0.4719(2) 0.0414(5) Uani 1 d .
H12 H 1.1996 0.3316 0.4975 0.050 Uiso 1 calc R
C13 C 1.08317(13) 0.27368(13) 0.5411(2) 0.0351(5) Uani 1 d .
C14 C 0.86891(14) 0.30485(16) 0.3607(2) 0.0462(6) Uani 1 d .
H14A H 0.8358 0.3484 0.4057 0.069 Uiso 1 calc R
H14B H 0.8451 0.2465 0.3762 0.069 Uiso 1 calc R
H14C H 0.8643 0.3179 0.2763 0.069 Uiso 1 calc R
C15 C 1.1800(2) 0.42037(19) 0.2938(3) 0.0704(8) Uani 1 d .
H15A H 1.1886 0.4771 0.3321 0.106 Uiso 1 calc R
H15B H 1.1570 0.4293 0.2141 0.106 Uiso 1 calc R
H15C H 1.2359 0.3895 0.2893 0.106 Uiso 1 calc R
C16 C 1.11335(16) 0.23095(17) 0.6562(3) 0.0527(6) Uani 1 d .
H16A H 1.1732 0.2494 0.6739 0.079 Uiso 1 calc R
H16B H 1.1116 0.1672 0.6478 0.079 Uiso 1 calc R
H16C H 1.0746 0.2488 0.7206 0.079 Uiso 1 calc R

loop_
_atom_site_aniso_label
_atom_site_aniso_U_11
_atom_site_aniso_U_22
_atom_site_aniso_U_33
_atom_site_aniso_U_23
_atom_site_aniso_U_13
_atom_site_aniso_U_12
N1 0.0315(12) 0.0288(12) 0.0322(13) 0.000 0.000 -0.0028(10)
C2 0.0235(9) 0.0278(10) 0.0361(12) 0.0029(8) 0.0019(8) -0.0066(8)
C3 0.0317(10) 0.0319(10) 0.0332(12) 0.0057(9) -0.0013(9) -0.0035(8)
C4 0.0396(16) 0.0339(15) 0.0259(14) 0.000 0.000 -0.0031(12)
C5 0.0272(10) 0.0363(12) 0.0366(11) 0.0024(9) 0.0032(8) -0.0030(9)
C6 0.0530(15) 0.0479(14) 0.0516(15) 0.0057(11) 0.0226(12) -0.0012(12)
F1 0.0798(11) 0.0689(10) 0.1031(13) 0.0122(9) 0.0635(10) 0.0183(9)
F2 0.1105(14) 0.0996(13) 0.0460(9) 0.0246(9) 0.0331(9) 0.0207(10)
F3 0.0850(11) 0.0803(11) 0.1022(13) -0.0057(10) 0.0492(11) -0.0452(10)
N7 0.0321(9) 0.0325(10) 0.0352(9) -0.0006(8) 0.0042(7) 0.0006(7)
C8 0.0290(10) 0.0249(9) 0.0358(11) -0.0035(8) 0.0062(8) 0.0010(8)
C9 0.0337(10) 0.0283(10) 0.0372(11) -0.0032(9) 0.0004(9) 0.0017(9)
C10 0.0525(13) 0.0300(10) 0.0378(12) 0.0046(10) 0.0051(10) 0.0039(10)
C11 0.0417(13) 0.0306(11) 0.0582(16) -0.0028(10) 0.0172(11) -0.0034(10)
C12 0.0281(10) 0.0342(11) 0.0619(15) -0.0063(11) 0.0035(11) -0.0028(9)
C13 0.0322(11) 0.0312(10) 0.0418(12) -0.0051(9) -0.0008(9) 0.0003(8)
C14 0.0407(12) 0.0488(13) 0.0491(14) -0.0001(11) -0.0086(10) 0.0038(11)
C15 0.0690(17) 0.0541(15) 0.088(2) 0.0137(15) 0.0317(17) -0.0070(14)
C16 0.0400(12) 0.0601(15) 0.0582(15) 0.0037(13) -0.0130(12) -0.0023(11)

loop_
_atom_type_symbol
_atom_type_description
_atom_type_scat_dispersion_real
_atom_type_scat_dispersion_imag
_atom_type_scat_source
C C 0.0033 0.0016 'International Tables Vol C Tables 4.2.6.8 and 6.1.1.4'
H H 0.0000 0.0000 'International Tables Vol C Tables 4.2.6.8 and 6.1.1.4'
N N 0.0061 0.0033 'International Tables Vol C Tables 4.2.6.8 and 6.1.1.4'
F F 0.0171 0.0103 'International Tables Vol C Tables 4.2.6.8 and 6.1.1.4'

loop_
_geom_angle_atom_site_label_1
_geom_angle_atom_site_label_2
_geom_angle_atom_site_label_3
_geom_angle
_geom_angle_site_symmetry_1
_geom_angle_site_symmetry_3
_geom_angle_publ_flag
C2 N1 C2 117.1(2) 7_644 . y
N1 C2 C3 123.04(19) . . y
N1 C2 C5 115.93(17) . . y
C3 C2 C5 120.97(18) . . y
C4 C3 C2 118.7(2) . . y
C3 C4 C3 119.4(3) . 7_644 y
N7 C5 C2 129.53(18) . . y
N7 C5 C6 114.75(18) . . y
C2 C5 C6 115.72(17) . . y
F3 C6 F1 108.02(19) . . y
F3 C6 F2 106.3(2) . . y
F1 C6 F2 105.8(2) . . y
F3 C6 C5 111.9(2) . . y
F1 C6 C5 112.93(19) . . y
F2 C6 C5 111.42(19) . . y
C5 N7 C8 122.79(16) . . y
C9 C8 C13 121.34(18) . . y
C9 C8 N7 119.77(17) . . y
C13 C8 N7 118.16(18) . . y
C8 C9 C10 118.20(18) . . y
C8 C9 C14 121.67(19) . . y
C10 C9 C14 120.1(2) . . y
C11 C10 C9 121.9(2) . . y
C10 C11 C12 118.19(19) . . y
C10 C11 C15 121.4(2) . . y
C12 C11 C15 120.4(2) . . y
C11 C12 C13 122.3(2) . . y
C12 C13 C8 118.0(2) . . y
C12 C13 C16 121.26(19) . . y
C8 C13 C16 120.73(19) . . y

loop_
_geom_bond_atom_site_label_1
_geom_bond_atom_site_label_2
_geom_bond_distance
_geom_bond_site_symmetry_2
_geom_bond_publ_flag
N1 C2 1.339(2) 7_644 y
N1 C2 1.339(2) . y
C2 C3 1.385(3) . y
C2 C5 1.492(3) . y
C3 C4 1.369(3) . y
C4 C3 1.369(3) 7_644 y
C5 N7 1.267(3) . y
C5 C6 1.519(3) . y
C6 F3 1.319(3) . y
C6 F1 1.322(3) . y
C6 F2 1.327(3) . y
N7 C8 1.426(2) . y
C8 C9 1.392(3) . y
C8 C13 1.397(3) . y
C9 C10 1.395(3) . y
C9 C14 1.501(3) . y
C10 C11 1.382(3) . y
C11 C12 1.383(3) . y
C11 C15 1.511(3) . y
C12 C13 1.388(3) . y
C13 C16 1.500(3) . y
